data_7242466
loop_
_publ_author_name
'Hasuo, Naohiro'
'Takahashi, Kiyonori'
'Hisaki, Ichiro'
'Kokado, Kenta'
'Nakamura, Takayoshi'

_publ_section_title
;
 Molecular motion of halogenated ethylammonium/[18]crown-6 supramolecular
 ions in nickel dithiolate magnetic crystals
;
_journal_issue 14
_journal_name_full CrystEngComm
_journal_page_first 2756
_journal_page_last 2763
_journal_paper_doi 10.1039/D1CE00253H
_journal_volume 23
_journal_year 2021
_chemical_formula_moiety 'C6 Ni S10, C12 H24 O6, C2 H7 F N'
_chemical_formula_sum 'C19.98 H31 F0.98 N Ni O6 S10'
_chemical_formula_weight 778.99
_space_group_crystal_system triclinic
_space_group_IT_number 2
_space_group_name_Hall '-P 1'
_space_group_name_H-M_alt 'P -1'
_atom_sites_solution_hydrogens geom
_atom_sites_solution_primary dual
_audit_creation_date 2020-11-25
_audit_creation_method
;
Olex2 1.3
(compiled 2020.07.31 svn.rc2a77460 for OlexSys, GUI svn.r6145)
;
_audit_update_record
;
2020-12-31 deposited with the CCDC.	2021-03-19 downloaded from the CCDC.
;
_cell_angle_alpha 70.517(3)
_cell_angle_beta 79.892(2)
_cell_angle_gamma 80.138(3)
_cell_formula_units_Z 2
_cell_length_a 10.4067(3)
_cell_length_b 12.6314(5)
_cell_length_c 12.9479(4)
_cell_measurement_reflns_used 10325
_cell_measurement_temperature 173
_cell_measurement_theta_max 30.6760
_cell_measurement_theta_min 1.9910
_cell_volume 1567.96(10)
_computing_cell_refinement 'CrysAlisPro 1.171.41.63a (Rigaku OD, 2020)'
_computing_data_collection 'CrysAlisPro 1.171.41.63a (Rigaku OD, 2020)'
_computing_data_reduction 'CrysAlisPro 1.171.41.63a (Rigaku OD, 2020)'
_computing_molecular_graphics 'Olex2 1.3 (Dolomanov et al., 2009)'
_computing_publication_material 'Olex2 1.3 (Dolomanov et al., 2009)'
_computing_structure_refinement 'SHELXL 2018/1 (Sheldrick, 2015)'
_computing_structure_solution 'SHELXT 2018/2 (Sheldrick, 2018)'
_diffrn_ambient_temperature 173
_diffrn_detector 'Hybrid Pixel Array Detector'
_diffrn_detector_area_resol_mean 10.0000
_diffrn_detector_type HyPix
_diffrn_measured_fraction_theta_full 0.999
_diffrn_measured_fraction_theta_max 0.798
_diffrn_measurement_details
;
List of Runs (angles in degrees, time in seconds):

  # Type    Start    End  Width  t~exp~   \w     \q     \k     \f   Frames
#--------------------------------------------------------------------------
  1  \w    -17.00  28.00   0.50    0.21    --    5.18 -99.00 -30.00   90
  2  \w    -11.00  37.00   0.50    0.21    --    5.18 -99.00 -60.00   96
  3  \w    -62.00  15.00   0.50    0.21    --   -5.03 -77.00-150.00  154
  4  \w     -6.00  77.00   0.50    0.21    --    5.18  37.00  60.00  166
  5  \w    -11.00  78.00   0.50    0.21    --    5.18  77.00 120.00  178
;
_diffrn_measurement_device 'four-circle diffractometer'
_diffrn_measurement_device_type 'XtaLAB Synergy R, HyPix'
_diffrn_measurement_method '\w scans'
_diffrn_measurement_specimen_support 'Mitegen 50um'
_diffrn_orient_matrix_type 'CrysAlisPro convention (1999,Acta A55,543-557)'
_diffrn_orient_matrix_UB_11 -0.0021153000
_diffrn_orient_matrix_UB_12 0.0553914000
_diffrn_orient_matrix_UB_13 0.0028582000
_diffrn_orient_matrix_UB_21 -0.0112941000
_diffrn_orient_matrix_UB_22 -0.0211854000
_diffrn_orient_matrix_UB_23 0.0584779000
_diffrn_orient_matrix_UB_31 0.0687963000
_diffrn_orient_matrix_UB_32 -0.0091652000
_diffrn_orient_matrix_UB_33 0.0021173000
_diffrn_radiation_collimation 0.3
_diffrn_radiation_monochromator mirror
_diffrn_radiation_probe x-ray
_diffrn_radiation_type 'Mo K\a'
_diffrn_radiation_wavelength 0.71073
_diffrn_reflns_av_R_equivalents 0.0433
_diffrn_reflns_av_unetI/netI 0.0502
_diffrn_reflns_Laue_measured_fraction_full 0.999
_diffrn_reflns_Laue_measured_fraction_max 0.798
_diffrn_reflns_limit_h_max 11
_diffrn_reflns_limit_h_min -14
_diffrn_reflns_limit_k_max 16
_diffrn_reflns_limit_k_min -17
_diffrn_reflns_limit_l_max 17
_diffrn_reflns_limit_l_min -18
_diffrn_reflns_number 19026
_diffrn_reflns_point_group_measured_fraction_full 0.999
_diffrn_reflns_point_group_measured_fraction_max 0.798
_diffrn_reflns_theta_full 25.242
_diffrn_reflns_theta_max 30.624
_diffrn_reflns_theta_min 1.996
_diffrn_source 'micro-focus sealed X-ray tube'
_diffrn_source_current 24.0
_diffrn_source_power 1.2
_diffrn_source_target Mo
_diffrn_source_type 'Mova (Mo) X-ray Source'
_diffrn_source_voltage 50.0
_exptl_absorpt_coefficient_mu 1.327
_exptl_absorpt_correction_T_max 1.00000
_exptl_absorpt_correction_T_min 0.58251
_exptl_absorpt_correction_type multi-scan
_exptl_absorpt_process_details
;
CrysAlisPro 1.171.41.63a (Rigaku Oxford Diffraction, 2020)
Empirical absorption correction using spherical harmonics,
 implemented in SCALE3 ABSPACK scaling algorithm.
;
_exptl_crystal_colour black
_exptl_crystal_colour_primary black
_exptl_crystal_density_diffrn 1.650
_exptl_crystal_description block
_exptl_crystal_F_000 805
_exptl_crystal_size_max 0.507
_exptl_crystal_size_mid 0.211
_exptl_crystal_size_min 0.09
_refine_diff_density_max 0.364
_refine_diff_density_min -0.483
_refine_diff_density_rms 0.078
_refine_ls_extinction_method none
_refine_ls_goodness_of_fit_ref 1.067
_refine_ls_hydrogen_treatment constr
_refine_ls_matrix_type full
_refine_ls_number_parameters 363
_refine_ls_number_reflns 7718
_refine_ls_number_restraints 9
_refine_ls_restrained_S_all 1.068
_refine_ls_R_factor_all 0.0461
_refine_ls_R_factor_gt 0.0348
_refine_ls_shift/su_max 0.001
_refine_ls_shift/su_mean 0.000
_refine_ls_structure_factor_coef Fsqd
_refine_ls_weighting_details 'w=1/[\s^2^(Fo^2^)+(0.0357P)^2^+0.0688P] where P=(Fo^2^+2Fc^2^)/3'
_refine_ls_weighting_scheme calc
_refine_ls_wR_factor_gt 0.0860
_refine_ls_wR_factor_ref 0.0915
_reflns_Friedel_coverage 0.000
_reflns_number_gt 6118
_reflns_number_total 7718
_reflns_threshold_expression 'I > 2\s(I)'
_cod_data_source_file d1ce00253h2.cif
_cod_data_source_block 173k
_cod_depositor_comments 'Adding full bibliography for 7242434--7242480.cif.'
_cod_original_cell_volume 1567.96(9)
_cod_database_code 7242466
_shelx_shelxl_version_number 2018/1
_chemical_oxdiff_formula CHNOFNiS
_chemical_oxdiff_usercomment 20_20200608
_shelx_space_group_comment
;
The symmetry employed for this shelxl refinement is uniquely defined
by the following loop, which should always be used as a source of
symmetry information in preference to the above space-group names.
They are only intended as comments.
;
_reflns_odcompleteness_completeness 99.94
_reflns_odcompleteness_iscentric 1
_reflns_odcompleteness_theta 26.32
_olex2_refinement_description
;
1. Fixed Uiso
 At 1.2 times of:
  All C(H,H) groups, All C(H,H,H,H) groups, All N(H,H,H) groups
2. Rigid body (RIGU) restrains
 F1A, C2A, C1
 with sigma for 1-2 distances of 0.004 and sigma for 1-3 distances of 0.004
3. Others
 Sof(H1AA)=Sof(H1AB)=Sof(C2A)=Sof(H2AA)=Sof(H2AB)=1-FVAR(1)
 Sof(H1BC)=Sof(H1BD)=Sof(C2)=Sof(H2A)=Sof(H2B)=FVAR(1)
4.a Secondary CH2 refined with riding coordinates:
 C5(H5A,H5B), C7(H7A,H7B), C6(H6A,H6B), C3(H3A,H3B), C4(H4A,H4B), C11(H11A,
 H11B), C8(H8A,H8B), C13(H13A,H13B), C12(H12A,H12B), C14(H14A,H14B), C1(H1BC,
 H1BD), C1(H1AA,H1AB), C9(H9A,H9B), C10(H10A,H10B), C2(H2A,H2B), C2A(H2AA,H2AB)
4.b Idealised Me refined as rotating group:
 N1(H1A,H1B,H1C)
;
_olex2_submission_special_instructions 'No special instructions were received'
_oxdiff_exptl_absorpt_empirical_details
;
Empirical correction (ABSPACK) includes:
- Absorption correction using spherical harmonics
- Frame scaling
;
_oxdiff_exptl_absorpt_empirical_full_max 1.816
_oxdiff_exptl_absorpt_empirical_full_min 0.598

loop_
_space_group_symop_operation_xyz
'x, y, z'
'-x, -y, -z'

loop_
_atom_site_label
_atom_site_type_symbol
_atom_site_fract_x
_atom_site_fract_y
_atom_site_fract_z
_atom_site_U_iso_or_equiv
_atom_site_adp_type
_atom_site_occupancy
_atom_site_site_symmetry_order
_atom_site_calc_flag
_atom_site_refinement_flags_posn
_atom_site_refinement_flags_adp
_atom_site_refinement_flags_occupancy
_atom_site_disorder_assembly
_atom_site_disorder_group
Ni1 Ni 0.16462(2) 0.40691(2) 0.48931(2) 0.02114(8) Uani 1 1 d . . . . .
S2 S -0.07804(5) 0.26596(4) 0.29597(4) 0.02408(11) Uani 1 1 d . . . . .
S4 S 0.00955(5) 0.31340(4) 0.48640(4) 0.02407(11) Uani 1 1 d . . . . .
S6 S 0.10233(5) 0.36948(4) 0.66505(4) 0.02557(11) Uani 1 1 d . . . . .
S5 S 0.23017(5) 0.44179(4) 0.31411(4) 0.02622(11) Uani 1 1 d . . . . .
S8 S 0.19833(5) 0.43760(4) 0.83985(4) 0.02662(12) Uani 1 1 d . . . . .
S3 S 0.12920(5) 0.37770(5) 0.13902(4) 0.02851(12) Uani 1 1 d . . . . .
S9 S 0.40128(5) 0.55542(5) 0.68177(5) 0.02868(12) Uani 1 1 d . . . . .
S7 S 0.31426(5) 0.50575(4) 0.49195(4) 0.02663(12) Uani 1 1 d . . . . .
S10 S 0.37750(6) 0.54978(5) 0.91511(5) 0.03576(14) Uani 1 1 d . . . . .
S1 S -0.04953(6) 0.26478(5) 0.06368(5) 0.03633(14) Uani 1 1 d . . . . .
O2 O 0.16644(13) 0.89472(11) 0.28627(13) 0.0282(3) Uani 1 1 d . . . . .
O3 O 0.26712(13) 1.06442(12) 0.32895(12) 0.0294(3) Uani 1 1 d . . . . .
N1 N 0.44484(15) 0.89021(13) 0.25269(14) 0.0236(3) Uani 1 1 d . . . . .
H1A H 0.407164 0.877184 0.202191 0.028 Uiso 1 1 calc R U . . .
H1B H 0.514043 0.927108 0.219819 0.028 Uiso 1 1 calc R U . . .
H1C H 0.387199 0.931862 0.287287 0.028 Uiso 1 1 calc R U . . .
O5 O 0.68768(13) 0.97848(12) 0.13880(13) 0.0339(3) Uani 1 1 d . . . . .
O1 O 0.31536(13) 0.80808(11) 0.12207(12) 0.0292(3) Uani 1 1 d . . . . .
O6 O 0.58981(14) 0.81576(13) 0.07853(12) 0.0324(3) Uani 1 1 d . . . . .
O4 O 0.54347(14) 1.07173(12) 0.29537(14) 0.0336(3) Uani 1 1 d . . . . .
C16 C 0.02554(18) 0.32464(15) 0.34896(17) 0.0212(4) Uani 1 1 d . . . . .
C18 C 0.20644(18) 0.43743(16) 0.70410(16) 0.0231(4) Uani 1 1 d . . . . .
C19 C 0.29916(18) 0.49472(16) 0.62927(17) 0.0233(4) Uani 1 1 d . . . . .
C17 C 0.12155(18) 0.37839(16) 0.27471(17) 0.0229(4) Uani 1 1 d . . . . .
C20 C 0.32737(19) 0.51694(16) 0.81756(17) 0.0255(4) Uani 1 1 d . . . . .
C15 C -0.00141(19) 0.30075(17) 0.16075(17) 0.0261(4) Uani 1 1 d . . . . .
C5 C 0.08317(19) 0.98105(18) 0.32217(19) 0.0312(5) Uani 1 1 d . . . . .
H5A H 0.001940 0.952902 0.362965 0.037 Uiso 1 1 calc R U . . .
H5B H 0.061743 1.045534 0.258914 0.037 Uiso 1 1 calc R U . . .
C7 C 0.3320(2) 1.11475(18) 0.38637(19) 0.0305(5) Uani 1 1 d . . . . .
H7A H 0.360184 1.058182 0.452662 0.037 Uiso 1 1 calc R U . . .
H7B H 0.272235 1.173962 0.407743 0.037 Uiso 1 1 calc R U . . .
C6 C 0.1540(2) 1.01569(18) 0.39454(18) 0.0311(5) Uani 1 1 d . . . . .
H6A H 0.096939 1.070381 0.424724 0.037 Uiso 1 1 calc R U . . .
H6B H 0.180275 0.950371 0.455392 0.037 Uiso 1 1 calc R U . . .
C3 C 0.1982(2) 0.76446(17) 0.1855(2) 0.0322(5) Uani 1 1 d . . . . .
H3A H 0.219339 0.704853 0.252436 0.039 Uiso 1 1 calc R U . . .
H3B H 0.155777 0.733188 0.143176 0.039 Uiso 1 1 calc R U . . .
C4 C 0.1085(2) 0.85976(18) 0.21390(19) 0.0301(4) Uani 1 1 d . . . . .
H4A H 0.094850 0.922453 0.147239 0.036 Uiso 1 1 calc R U . . .
H4B H 0.023818 0.834979 0.249161 0.036 Uiso 1 1 calc R U . . .
C11 C 0.7708(2) 0.9017(2) 0.0891(2) 0.0379(5) Uani 1 1 d . . . . .
H11A H 0.799017 0.833156 0.145877 0.045 Uiso 1 1 calc R U . . .
H11B H 0.848290 0.935814 0.047047 0.045 Uiso 1 1 calc R U . . .
C8 C 0.4485(2) 1.16324(18) 0.3109(2) 0.0334(5) Uani 1 1 d . . . . .
H8A H 0.421950 1.211609 0.240419 0.040 Uiso 1 1 calc R U . . .
H8B H 0.486086 1.208290 0.342985 0.040 Uiso 1 1 calc R U . . .
C13 C 0.5195(2) 0.7781(2) 0.01451(19) 0.0364(5) Uani 1 1 d . . . . .
H13A H 0.577154 0.724329 -0.016526 0.044 Uiso 1 1 calc R U . . .
H13B H 0.489028 0.841933 -0.045881 0.044 Uiso 1 1 calc R U . . .
C12 C 0.6964(2) 0.8740(2) 0.0147(2) 0.0386(5) Uani 1 1 d . . . . .
H12A H 0.663686 0.943100 -0.039344 0.046 Uiso 1 1 calc R U . . .
H12B H 0.754146 0.827162 -0.024546 0.046 Uiso 1 1 calc R U . . .
C14 C 0.4054(2) 0.72385(19) 0.0863(2) 0.0367(5) Uani 1 1 d . . . . .
H14A H 0.362090 0.691406 0.045492 0.044 Uiso 1 1 calc R U . . .
H14B H 0.435056 0.663620 0.149737 0.044 Uiso 1 1 calc R U . . .
C1 C 0.4883(3) 0.78117(19) 0.3338(2) 0.0406(6) Uani 1 1 d . . . . .
H1BC H 0.420565 0.731522 0.351704 0.049 Uiso 0.819(7) 1 calc R U P A 2
H1BD H 0.567182 0.745494 0.300604 0.049 Uiso 0.819(7) 1 calc R U P A 2
H1AA H 0.474704 0.719808 0.309192 0.049 Uiso 0.181(7) 1 calc R U P A 1
H1AB H 0.581799 0.776558 0.336143 0.049 Uiso 0.181(7) 1 calc R U P A 1
C9 C 0.6658(2) 1.1090(2) 0.2389(2) 0.0390(5) Uani 1 1 d . . . . .
H9A H 0.708124 1.134780 0.285675 0.047 Uiso 1 1 calc R U . . .
H9B H 0.651532 1.171519 0.172232 0.047 Uiso 1 1 calc R U . . .
C10 C 0.7514(2) 1.0117(2) 0.2101(2) 0.0383(5) Uani 1 1 d . . . . .
H10A H 0.836548 1.034338 0.173420 0.046 Uiso 1 1 calc R U . . .
H10B H 0.764795 0.948834 0.276735 0.046 Uiso 1 1 calc R U . . .
C2 C 0.5155(3) 0.7943(2) 0.4363(2) 0.0374(9) Uani 0.819(7) 1 d . . P A 2
H2A H 0.548772 0.721489 0.484678 0.045 Uiso 0.819(7) 1 calc R U P A 2
H2B H 0.582188 0.844855 0.419216 0.045 Uiso 0.819(7) 1 calc R U P A 2
C2A C 0.424(2) 0.7672(12) 0.4374(12) 0.051(5) Uani 0.181(7) 1 d . . P A 1
H2AA H 0.338524 0.746948 0.436118 0.061 Uiso 0.181(7) 1 calc R U P A 1
H2AB H 0.470424 0.700242 0.484538 0.061 Uiso 0.181(7) 1 calc R U P A 1
F1A F 0.40174(18) 0.83785(15) 0.48907(13) 0.0706(6) Uani 1 1 d . . . . .

loop_
_atom_site_aniso_label
_atom_site_aniso_U_11
_atom_site_aniso_U_22
_atom_site_aniso_U_33
_atom_site_aniso_U_23
_atom_site_aniso_U_13
_atom_site_aniso_U_12
Ni1 0.02180(13) 0.02020(13) 0.02376(14) -0.00921(11) -0.00354(10) -0.00336(10)
S2 0.0231(2) 0.0249(2) 0.0273(3) -0.0107(2) -0.00336(19) -0.00590(18)
S4 0.0253(2) 0.0258(2) 0.0228(2) -0.0088(2) -0.00146(19) -0.00695(19)
S6 0.0293(3) 0.0251(2) 0.0250(3) -0.0080(2) -0.0030(2) -0.01064(19)
S5 0.0277(2) 0.0285(3) 0.0264(3) -0.0112(2) -0.0006(2) -0.0116(2)
S8 0.0329(3) 0.0258(2) 0.0227(3) -0.0078(2) -0.0042(2) -0.0064(2)
S3 0.0280(3) 0.0374(3) 0.0246(3) -0.0141(2) 0.0008(2) -0.0112(2)
S9 0.0235(2) 0.0383(3) 0.0315(3) -0.0190(2) -0.0007(2) -0.0096(2)
S7 0.0267(2) 0.0331(3) 0.0248(3) -0.0140(2) 0.0013(2) -0.0108(2)
S10 0.0424(3) 0.0396(3) 0.0348(3) -0.0203(3) -0.0117(2) -0.0055(2)
S1 0.0370(3) 0.0494(3) 0.0323(3) -0.0211(3) -0.0050(2) -0.0134(2)
O2 0.0233(7) 0.0258(7) 0.0387(8) -0.0142(6) -0.0061(6) -0.0013(5)
O3 0.0305(7) 0.0314(8) 0.0318(8) -0.0166(7) -0.0029(6) -0.0051(6)
N1 0.0236(8) 0.0239(8) 0.0246(9) -0.0093(7) -0.0037(7) -0.0022(6)
O5 0.0229(7) 0.0347(8) 0.0434(9) -0.0115(7) -0.0066(6) -0.0008(6)
O1 0.0316(7) 0.0240(7) 0.0366(8) -0.0152(7) -0.0053(6) -0.0031(6)
O6 0.0301(7) 0.0390(8) 0.0283(8) -0.0141(7) -0.0014(6) -0.0001(6)
O4 0.0281(7) 0.0273(8) 0.0494(10) -0.0157(7) -0.0041(7) -0.0075(6)
C16 0.0211(9) 0.0186(9) 0.0278(10) -0.0113(8) -0.0057(8) -0.0019(7)
C18 0.0257(9) 0.0207(9) 0.0248(10) -0.0093(8) -0.0064(8) -0.0004(7)
C19 0.0205(9) 0.0242(9) 0.0294(11) -0.0136(9) -0.0050(8) -0.0016(7)
C17 0.0232(9) 0.0218(9) 0.0260(10) -0.0107(8) -0.0043(8) -0.0014(7)
C20 0.0257(10) 0.0231(9) 0.0297(11) -0.0118(9) -0.0064(8) 0.0017(8)
C15 0.0251(10) 0.0266(10) 0.0290(11) -0.0122(9) -0.0040(8) -0.0022(8)
C5 0.0213(10) 0.0316(11) 0.0404(13) -0.0142(10) -0.0009(9) 0.0007(8)
C7 0.0359(11) 0.0275(10) 0.0354(12) -0.0192(9) -0.0086(9) 0.0000(9)
C6 0.0282(10) 0.0323(11) 0.0322(11) -0.0137(10) -0.0001(9) 0.0019(9)
C3 0.0359(11) 0.0270(10) 0.0396(13) -0.0132(10) -0.0064(10) -0.0121(9)
C4 0.0248(10) 0.0303(11) 0.0384(12) -0.0109(10) -0.0062(9) -0.0092(8)
C11 0.0264(11) 0.0383(12) 0.0405(13) -0.0071(11) 0.0013(10) 0.0022(9)
C8 0.0414(12) 0.0251(10) 0.0418(13) -0.0171(10) -0.0134(10) -0.0035(9)
C13 0.0434(13) 0.0379(12) 0.0314(12) -0.0208(10) -0.0067(10) 0.0081(10)
C12 0.0365(12) 0.0418(13) 0.0320(12) -0.0107(11) 0.0024(10) 0.0016(10)
C14 0.0432(13) 0.0320(11) 0.0429(13) -0.0244(11) -0.0089(11) 0.0031(10)
C1 0.0591(15) 0.0259(11) 0.0330(12) -0.0062(10) -0.0070(11) 0.0002(10)
C9 0.0318(11) 0.0362(12) 0.0558(16) -0.0157(11) -0.0111(11) -0.0141(9)
C10 0.0237(10) 0.0410(13) 0.0497(15) -0.0079(11) -0.0110(10) -0.0090(9)
C2 0.042(2) 0.0323(15) 0.0352(16) -0.0058(12) -0.0148(13) 0.0024(13)
C2A 0.074(12) 0.036(7) 0.032(5) 0.003(5) -0.030(6) 0.015(7)
F1A 0.0927(13) 0.0726(11) 0.0336(8) -0.0196(8) -0.0165(8) 0.0388(10)

loop_
_atom_type_symbol
_atom_type_description
_atom_type_scat_dispersion_real
_atom_type_scat_dispersion_imag
_atom_type_scat_source
C C 0.0033 0.0016 'International Tables Vol C Tables 4.2.6.8 and 6.1.1.4'
H H 0.0000 0.0000 'International Tables Vol C Tables 4.2.6.8 and 6.1.1.4'
F F 0.0171 0.0103 'International Tables Vol C Tables 4.2.6.8 and 6.1.1.4'
N N 0.0061 0.0033 'International Tables Vol C Tables 4.2.6.8 and 6.1.1.4'
Ni Ni 0.3393 1.1124 'International Tables Vol C Tables 4.2.6.8 and 6.1.1.4'
O O 0.0106 0.0060 'International Tables Vol C Tables 4.2.6.8 and 6.1.1.4'
S S 0.1246 0.1234 'International Tables Vol C Tables 4.2.6.8 and 6.1.1.4'

loop_
_geom_angle_atom_site_label_1
_geom_angle_atom_site_label_2
_geom_angle_atom_site_label_3
_geom_angle
_geom_angle_site_symmetry_1
_geom_angle_site_symmetry_3
_geom_angle_publ_flag
S6 Ni1 S4 86.95(2) . . ?
S6 Ni1 S5 178.88(2) . . ?
S6 Ni1 S7 92.77(2) . . ?
S5 Ni1 S4 93.29(2) . . ?
S7 Ni1 S4 177.90(2) . . ?
S7 Ni1 S5 87.04(2) . . ?
C15 S2 C16 97.60(10) . . ?
C16 S4 Ni1 101.77(7) . . ?
C18 S6 Ni1 102.48(7) . . ?
C17 S5 Ni1 101.97(7) . . ?
C20 S8 C18 97.07(10) . . ?
C15 S3 C17 97.33(10) . . ?
C20 S9 C19 97.42(10) . . ?
C19 S7 Ni1 102.33(7) . . ?
C4 O2 C5 112.08(14) . . ?
C6 O3 C7 112.42(16) . . ?
H1A N1 H1B 109.5 . . ?
H1A N1 H1C 109.5 . . ?
H1B N1 H1C 109.5 . . ?
C1 N1 H1A 109.5 . . ?
C1 N1 H1B 109.5 . . ?
C1 N1 H1C 109.5 . . ?
C11 O5 C10 113.09(16) . . ?
C3 O1 C14 112.21(16) . . ?
C12 O6 C13 112.84(17) . . ?
C9 O4 C8 112.13(16) . . ?
S4 C16 S2 122.51(12) . . ?
C17 C16 S2 115.69(15) . . ?
C17 C16 S4 121.79(15) . . ?
S6 C18 S8 122.55(12) . . ?
C19 C18 S6 120.90(15) . . ?
C19 C18 S8 116.55(15) . . ?
S7 C19 S9 122.74(12) . . ?
C18 C19 S9 115.78(15) . . ?
C18 C19 S7 121.48(15) . . ?
S5 C17 S3 122.49(12) . . ?
C16 C17 S5 121.14(15) . . ?
C16 C17 S3 116.37(15) . . ?
S9 C20 S8 113.13(11) . . ?
S10 C20 S8 123.86(13) . . ?
S10 C20 S9 122.99(13) . . ?
S3 C15 S2 112.94(11) . . ?
S1 C15 S2 123.07(13) . . ?
S1 C15 S3 123.99(13) . . ?
O2 C5 H5A 110.0 . . ?
O2 C5 H5B 110.0 . . ?
O2 C5 C6 108.40(15) . . ?
H5A C5 H5B 108.4 . . ?
C6 C5 H5A 110.0 . . ?
C6 C5 H5B 110.0 . . ?
O3 C7 H7A 110.0 . . ?
O3 C7 H7B 110.0 . . ?
O3 C7 C8 108.24(17) . . ?
H7A C7 H7B 108.4 . . ?
C8 C7 H7A 110.0 . . ?
C8 C7 H7B 110.0 . . ?
O3 C6 C5 108.00(17) . . ?
O3 C6 H6A 110.1 . . ?
O3 C6 H6B 110.1 . . ?
C5 C6 H6A 110.1 . . ?
C5 C6 H6B 110.1 . . ?
H6A C6 H6B 108.4 . . ?
O1 C3 H3A 110.1 . . ?
O1 C3 H3B 110.1 . . ?
O1 C3 C4 108.03(16) . . ?
H3A C3 H3B 108.4 . . ?
C4 C3 H3A 110.1 . . ?
C4 C3 H3B 110.1 . . ?
O2 C4 C3 108.77(16) . . ?
O2 C4 H4A 109.9 . . ?
O2 C4 H4B 109.9 . . ?
C3 C4 H4A 109.9 . . ?
C3 C4 H4B 109.9 . . ?
H4A C4 H4B 108.3 . . ?
O5 C11 H11A 109.9 . . ?
O5 C11 H11B 109.9 . . ?
O5 C11 C12 109.03(17) . . ?
H11A C11 H11B 108.3 . . ?
C12 C11 H11A 109.9 . . ?
C12 C11 H11B 109.9 . . ?
O4 C8 C7 108.35(17) . . ?
O4 C8 H8A 110.0 . . ?
O4 C8 H8B 110.0 . . ?
C7 C8 H8A 110.0 . . ?
C7 C8 H8B 110.0 . . ?
H8A C8 H8B 108.4 . . ?
O6 C13 H13A 109.8 . . ?
O6 C13 H13B 109.8 . . ?
O6 C13 C14 109.31(18) . . ?
H13A C13 H13B 108.3 . . ?
C14 C13 H13A 109.8 . . ?
C14 C13 H13B 109.8 . . ?
O6 C12 C11 109.27(19) . . ?
O6 C12 H12A 109.8 . . ?
O6 C12 H12B 109.8 . . ?
C11 C12 H12A 109.8 . . ?
C11 C12 H12B 109.8 . . ?
H12A C12 H12B 108.3 . . ?
O1 C14 C13 108.63(17) . . ?
O1 C14 H14A 110.0 . . ?
O1 C14 H14B 110.0 . . ?
C13 C14 H14A 110.0 . . ?
C13 C14 H14B 110.0 . . ?
H14A C14 H14B 108.3 . . ?
N1 C1 H1BC 109.0 . . ?
N1 C1 H1BD 109.0 . . ?
N1 C1 H1AA 108.9 . . ?
N1 C1 H1AB 108.9 . . ?
H1BC C1 H1BD 107.8 . . ?
H1AA C1 H1AB 107.7 . . ?
C2 C1 N1 112.84(19) . . ?
C2 C1 H1BC 109.0 . . ?
C2 C1 H1BD 109.0 . . ?
C2A C1 N1 113.4(5) . . ?
C2A C1 H1AA 108.9 . . ?
C2A C1 H1AB 108.9 . . ?
O4 C9 H9A 110.0 . . ?
O4 C9 H9B 110.0 . . ?
O4 C9 C10 108.41(18) . . ?
H9A C9 H9B 108.4 . . ?
C10 C9 H9A 110.0 . . ?
C10 C9 H9B 110.0 . . ?
O5 C10 C9 108.31(16) . . ?
O5 C10 H10A 110.0 . . ?
O5 C10 H10B 110.0 . . ?
C9 C10 H10A 110.0 . . ?
C9 C10 H10B 110.0 . . ?
H10A C10 H10B 108.4 . . ?
C1 C2 H2A 109.7 . . ?
C1 C2 H2B 109.7 . . ?
H2A C2 H2B 108.2 . . ?
F1A C2 C1 109.9(3) . . ?
F1A C2 H2A 109.7 . . ?
F1A C2 H2B 109.7 . . ?
C1 C2A H2AA 105.6 . . ?
C1 C2A H2AB 105.6 . . ?
H2AA C2A H2AB 106.1 . . ?
F1A C2A C1 127.0(15) . . ?
F1A C2A H2AA 105.6 . . ?
F1A C2A H2AB 105.6 . . ?

loop_
_geom_bond_atom_site_label_1
_geom_bond_atom_site_label_2
_geom_bond_distance
_geom_bond_site_symmetry_2
_geom_bond_publ_flag
Ni1 S4 2.1690(5) . ?
Ni1 S6 2.1659(6) . ?
Ni1 S5 2.1676(6) . ?
Ni1 S7 2.1675(5) . ?
S2 C16 1.7478(18) . ?
S2 C15 1.735(2) . ?
S4 C16 1.718(2) . ?
S6 C18 1.7223(19) . ?
S5 C17 1.7218(19) . ?
S8 C18 1.7456(19) . ?
S8 C20 1.739(2) . ?
S3 C17 1.748(2) . ?
S3 C15 1.734(2) . ?
S9 C19 1.7491(19) . ?
S9 C20 1.733(2) . ?
S7 C19 1.718(2) . ?
S10 C20 1.642(2) . ?
S1 C15 1.648(2) . ?
O2 C5 1.425(2) . ?
O2 C4 1.415(2) . ?
O3 C7 1.432(2) . ?
O3 C6 1.426(3) . ?
N1 H1A 0.8900 . ?
N1 H1B 0.8900 . ?
N1 H1C 0.8900 . ?
N1 C1 1.481(3) . ?
O5 C11 1.427(2) . ?
O5 C10 1.428(3) . ?
O1 C3 1.429(3) . ?
O1 C14 1.435(2) . ?
O6 C13 1.429(3) . ?
O6 C12 1.417(3) . ?
O4 C8 1.431(2) . ?
O4 C9 1.423(3) . ?
C16 C17 1.358(3) . ?
C18 C19 1.355(3) . ?
C5 H5A 0.9700 . ?
C5 H5B 0.9700 . ?
C5 C6 1.497(3) . ?
C7 H7A 0.9700 . ?
C7 H7B 0.9700 . ?
C7 C8 1.496(3) . ?
C6 H6A 0.9700 . ?
C6 H6B 0.9700 . ?
C3 H3A 0.9700 . ?
C3 H3B 0.9700 . ?
C3 C4 1.499(3) . ?
C4 H4A 0.9700 . ?
C4 H4B 0.9700 . ?
C11 H11A 0.9700 . ?
C11 H11B 0.9700 . ?
C11 C12 1.493(3) . ?
C8 H8A 0.9700 . ?
C8 H8B 0.9700 . ?
C13 H13A 0.9700 . ?
C13 H13B 0.9700 . ?
C13 C14 1.487(3) . ?
C12 H12A 0.9700 . ?
C12 H12B 0.9700 . ?
C14 H14A 0.9700 . ?
C14 H14B 0.9700 . ?
C1 H1BC 0.9700 . ?
C1 H1BD 0.9700 . ?
C1 H1AA 0.9700 . ?
C1 H1AB 0.9700 . ?
C1 C2 1.471(4) . ?
C1 C2A 1.359(16) . ?
C9 H9A 0.9700 . ?
C9 H9B 0.9700 . ?
C9 C10 1.503(3) . ?
C10 H10A 0.9700 . ?
C10 H10B 0.9700 . ?
C2 H2A 0.9700 . ?
C2 H2B 0.9700 . ?
C2 F1A 1.384(3) . ?
C2A H2AA 0.9700 . ?
C2A H2AB 0.9700 . ?
C2A F1A 1.253(15) . ?

loop_
_geom_torsion_atom_site_label_1
_geom_torsion_atom_site_label_2
_geom_torsion_atom_site_label_3
_geom_torsion_atom_site_label_4
_geom_torsion
_geom_torsion_site_symmetry_1
_geom_torsion_site_symmetry_2
_geom_torsion_site_symmetry_3
_geom_torsion_site_symmetry_4
_geom_torsion_publ_flag
Ni1 S4 C16 S2 -178.86(9) . . . . ?
Ni1 S4 C16 C17 2.29(16) . . . . ?
Ni1 S6 C18 S8 178.88(9) . . . . ?
Ni1 S6 C18 C19 -0.64(16) . . . . ?
Ni1 S5 C17 S3 -178.99(9) . . . . ?
Ni1 S5 C17 C16 0.20(16) . . . . ?
Ni1 S7 C19 S9 177.80(9) . . . . ?
Ni1 S7 C19 C18 -1.99(16) . . . . ?
S2 C16 C17 S5 179.29(9) . . . . ?
S2 C16 C17 S3 -1.5(2) . . . . ?
S4 C16 C17 S5 -1.8(2) . . . . ?
S4 C16 C17 S3 177.45(9) . . . . ?
S6 C18 C19 S9 -177.93(9) . . . . ?
S6 C18 C19 S7 1.9(2) . . . . ?
S8 C18 C19 S9 2.5(2) . . . . ?
S8 C18 C19 S7 -177.67(10) . . . . ?
O2 C5 C6 O3 64.1(2) . . . . ?
O3 C7 C8 O4 -68.8(2) . . . . ?
N1 C1 C2 F1A 62.9(3) . . . . ?
N1 C1 C2A F1A -47(2) . . . . ?
O5 C11 C12 O6 -64.4(2) . . . . ?
O1 C3 C4 O2 -66.6(2) . . . . ?
O6 C13 C14 O1 65.2(2) . . . . ?
O4 C9 C10 O5 61.4(3) . . . . ?
C16 S2 C15 S3 -2.48(12) . . . . ?
C16 S2 C15 S1 177.99(12) . . . . ?
C18 S8 C20 S9 -0.73(12) . . . . ?
C18 S8 C20 S10 -179.22(12) . . . . ?
C19 S9 C20 S8 1.80(11) . . . . ?
C19 S9 C20 S10 -179.70(12) . . . . ?
C17 S3 C15 S2 1.84(12) . . . . ?
C17 S3 C15 S1 -178.63(13) . . . . ?
C20 S8 C18 S6 179.38(11) . . . . ?
C20 S8 C18 C19 -1.08(16) . . . . ?
C20 S9 C19 S7 177.57(12) . . . . ?
C20 S9 C19 C18 -2.62(16) . . . . ?
C15 S2 C16 S4 -176.50(11) . . . . ?
C15 S2 C16 C17 2.41(16) . . . . ?
C15 S3 C17 S5 178.98(12) . . . . ?
C15 S3 C17 C16 -0.24(16) . . . . ?
C5 O2 C4 C3 -176.61(18) . . . . ?
C7 O3 C6 C5 171.85(15) . . . . ?
C6 O3 C7 C8 -179.94(15) . . . . ?
C3 O1 C14 C13 176.00(17) . . . . ?
C4 O2 C5 C6 -177.90(18) . . . . ?
C11 O5 C10 C9 168.6(2) . . . . ?
C8 O4 C9 C10 -170.97(18) . . . . ?
C13 O6 C12 C11 -175.33(16) . . . . ?
C12 O6 C13 C14 -176.84(16) . . . . ?
C14 O1 C3 C4 -177.23(17) . . . . ?
C9 O4 C8 C7 -170.75(18) . . . . ?
C10 O5 C11 C12 -178.9(2) . . . . ?
